data_2003848
loop_
_publ_author_name
'Terblans, Y. M.'
'Basson, S. S.'
'Purcell, W.'
'Lamprecht, G. J.'

_publ_section_title
;
 (\h^4^-1,5-Cyclooctadiene)(iodo)(methyl)(thioacetylacetonato)iridium(III)
;
_journal_issue 9
_journal_name_full 'Acta Crystallographica Section C'
_journal_page_first 1748
_journal_page_last 1750
_journal_paper_doi 10.1107/S010827019500254X
_journal_volume 51
_journal_year 1995
_chemical_formula_sum 'C14 H22 I Ir O S'
_chemical_formula_weight 557.50
_space_group_IT_number 14
_symmetry_cell_setting monoclinic
_symmetry_space_group_name_Hall '-P 2ybc'
_symmetry_space_group_name_H-M 'P 1 21/c 1'
_atom_type_scat_source 'Cromer & Mann (1968)'
_cell_angle_alpha 90
_cell_angle_beta 100.35(3)
_cell_angle_gamma 90
_cell_formula_units_Z 4
_cell_length_a 7.879(3)
_cell_length_b 16.867(6)
_cell_length_c 11.826(4)
_cell_measurement_reflns_used 24
_cell_measurement_temperature 298
_cell_measurement_theta_max 17
_cell_measurement_theta_min 16
_cell_volume 1546.0(10)
_diffrn_measurement_device 'Enraf-Nonius CAD-4'
_diffrn_measurement_method \w/2\q
_diffrn_radiation_type MoK\a
_diffrn_radiation_wavelength 0.71073
_diffrn_reflns_av_R_equivalents 0.072
_diffrn_reflns_limit_h_max 9
_diffrn_reflns_limit_h_min 0
_diffrn_reflns_limit_k_max 20
_diffrn_reflns_limit_k_min 0
_diffrn_reflns_limit_l_max 14
_diffrn_reflns_limit_l_min -14
_diffrn_reflns_number 3043
_diffrn_reflns_theta_max 25
_diffrn_standards_decay_% 0.7
_diffrn_standards_interval_time 60
_diffrn_standards_number 3
_exptl_absorpt_coefficient_mu 10.698
_exptl_absorpt_correction_T_max 0.9962
_exptl_absorpt_correction_T_min 0.5803
_exptl_absorpt_correction_type empirical
_exptl_crystal_colour 'dark orange'
_exptl_crystal_density_diffrn 2.395
_exptl_crystal_density_meas 2.38
_exptl_crystal_density_method 'flotation in thallium formate'
_exptl_crystal_description needles
_exptl_crystal_size_max 0.41
_exptl_crystal_size_mid 0.41
_exptl_crystal_size_min 0.31
_refine_diff_density_max 2.3
_refine_diff_density_min -2.3
_refine_ls_extinction_method none
_refine_ls_goodness_of_fit_obs 1.23
_refine_ls_number_parameters 173
_refine_ls_number_reflns 2461
_refine_ls_R_factor_obs 0.044
_refine_ls_shift/esd_max 0.33
_refine_ls_structure_factor_coef F
_refine_ls_weighting_details 'w = 1/[\s^2^(F)+0.003F^2^]'
_refine_ls_weighting_scheme calc
_refine_ls_wR_factor_obs 0.054
_reflns_number_observed 2461
_reflns_number_total 2762
_reflns_observed_criterion I>2\s(I)
_cod_data_source_file ab1226.cif
_cod_data_source_block ab1226a
_cod_depositor_comments
;
The following automatic conversions were performed:

'_refine_ls_weighting_scheme' value '1/[\s^2^(F)+0.003F^2^]' was
changed to 'calc'. New tag '_refine_ls_weighting_details' was
created. The value of the new tag was set to 'w =
1/[\s^2^(F)+0.003F^2^]'.

Automatic conversion script
Id: cif_fix_values 3143 2015-03-26 13:38:13Z robertas 
;
_cod_original_cell_volume 1546.0(9)
_cod_original_sg_symbol_H-M 'P 21/c'
_cod_database_code 2003848

loop_
_symmetry_equiv_pos_as_xyz
x,y,z
x,1/2-y,1/2+z
-x,-y,-z
-x,1/2+y,1/2-z

loop_
_atom_site_label
_atom_site_fract_x
_atom_site_fract_y
_atom_site_fract_z
_atom_site_U_iso_or_equiv
Ir .13200(1) .12401(1) .21628(2) .0251(2)
I .4294(1) .19713(3) .3440(1) .0443(1)
O .1436(9) .0637(4) .3705(6) .039(2)
C(1) -.0403(14) .0270(6) .1571(10) .046(3)
C(11) .2428(13) .0018(6) .3960(9) .046(4)
C(12) .3494(14) -.0348(5) .3331(11) .049(4)
C(13) .3904(15) -.0146(7) .2290(12) .057(4)
C(14) .2264(15) -.0301(8) .5115(10) .060(4)
C(15) .523(2) -.0629(12) .1800(17) .095(8)
S .3231(6) .0501(2) .1481(4) .082(2)
C(21) .0361(14) .1612(7) .0424(8) .044(3)
C(22) .1676(15) .2118(6) .0917(8) .041(3)
C(23) .127(2) .2940(7) .1269(10) .072(6)
C(24) .052(2) .3035(7) .2326(11) .070(5)
C(25) .0149(15) .2255(6) .2859(9) .047(4)
C(26) -.1153(13) .1719(7) .2378(10) .050(4)
C(27) -.2376(15) .1865(9) .1235(11) .064(5)
C(28) -.1562(16) .1826(11) .0160(11) .078(6)
H(11) .0094(14) -.0276(6) .1588(10) ?
H(12) -.1566(14) .0275(6) .1066(10) ?
H(13) -.0519(14) .0431(6) .2368(10) ?
H(121) .4235(14) -.0833(5) .3398(11) ?
H(141) .3228(15) -.0694(8) .5280(10) ?
H(142) .1187(15) -.0542(8) .5302(10) ?
H(143) .2569(15) .0183(8) .5595(10) ?
H(151) .4951(20) -.1193(12) .1955(17) ?
H(152) .6258(20) -.0455(12) .2367(17) ?
H(153) .5480(20) -.0583(12) .1004(17) ?
H(211) .0245(14) .1358(7) -.0350(8) ?
H(221) .2703(15) .2275(6) .0578(8) ?
H(231) .0398(24) .3162(7) .0624(10) ?
H(232) .2354(24) .3259(7) .1353(10) ?
H(241) .1390(22) .3326(7) .2897(11) ?
H(242) -.0561(22) .3357(7) .2143(11) ?
H(251) .0247(15) .2509(6) .3632(9) ?
H(261) -.2115(13) .1539(7) .2764(10) ?
H(271) -.2924(15) .2398(9) .1265(11) ?
H(272) -.3283(15) .1445(9) .1161(11) ?
H(281) -.2172(16) .1414(11) -.0372(11) ?
H(282) -.1706(16) .2356(11) -.0223(11) ?

loop_
_geom_angle_atom_site_label_1
_geom_angle_atom_site_label_2
_geom_angle_atom_site_label_3
_geom_angle
_geom_angle_publ_flag
I Ir C(1) 156.1(3) yes
S Ir O 96.8(2) yes
C(25) Ir C(26) 37.9(4) no
C(22) Ir C(26) 93.2(4) no
C(22) Ir C(25) 80.4(4) no
C(21) Ir C(26) 80.5(4) no
C(21) Ir C(25) 91.9(4) no
C(21) Ir C(22) 37.7(4) no
S Ir C(26) 159.6(3) no
S Ir C(25) 160.5(3) no
S Ir C(22) 87.6(3) no
S Ir C(21) 87.8(3) no
C(1) Ir C(26) 78.1(4) no
C(1) Ir C(25) 115.7(4) no
C(1) Ir C(22) 117.0(4) no
C(1) Ir C(21) 79.6(4) no
C(1) Ir S 83.4(3) no
O Ir C(26) 88.7(4) no
O Ir C(25) 90.4(3) no
O Ir C(22) 162.2(3) no
O Ir C(21) 159.2(4) no
O Ir C(1) 80.8(3) no
I Ir C(26) 116.8(3) no
I Ir C(25) 79.7(3) no
I Ir C(22) 82.4(3) no
I Ir C(21) 119.8(3) no
I Ir S 83.60(10) no
I Ir O 81.0(2) no
Ir O C(11) 121.6(6) no
O C(11) C(14) 110.6(9) no
O C(11) C(12) 129.5(10) no
C(12) C(11) C(14) 119.8(10) no
C(11) C(12) C(13) 130.1(10) no
C(12) C(13) S 130.3(10) no
C(12) C(13) C(15) 119.9(12) no
C(15) C(13) S 109.8(11) no
Ir S C(13) 111.5(6) no
Ir C(21) C(28) 115.3(7) no
Ir C(21) C(22) 70.8(6) no
C(22) C(21) C(28) 125.2(11) no
Ir C(22) C(21) 71.5(6) no
C(21) C(22) C(23) 120.2(11) no
Ir C(22) C(23) 112.8(7) no
C(22) C(23) C(24) 118.1(10) no
C(23) C(24) C(25) 113.2(10) no
Ir C(25) C(24) 113.6(8) no
C(24) C(25) C(26) 124.9(10) no
Ir C(25) C(26) 70.7(7) no
Ir C(26) C(25) 71.4(7) no
C(25) C(26) C(27) 123.4(10) no
Ir C(26) C(27) 113.1(8) no
C(26) C(27) C(28) 115.9(10) no
C(21) C(28) C(27) 112.9(10) no

loop_
_geom_bond_atom_site_label_1
_geom_bond_atom_site_label_2
_geom_bond_distance
_geom_bond_publ_flag
Ir I 2.8320(10) yes
Ir O 2.077(7) yes
Ir C(1) 2.161(10) yes
Ir S 2.215(5) yes
Ir C(21) 2.152(9) yes
Ir C(22) 2.142(10) yes
Ir C(25) 2.176(11) yes
Ir C(26) 2.166(11) yes
C(21) C(22) 1.388(15) yes
C(25) C(26) 1.408(15) yes
O C(11) 1.307(12) no
C(11) C(12) 1.365(17) no
C(11) C(14) 1.495(17) no
C(12) C(13) 1.37(2) no
C(13) C(15) 1.52(2) no
C(13) S 1.485(13) no
C(21) C(28) 1.534(17) no
C(22) C(23) 1.501(16) no
C(23) C(24) 1.48(2) no
C(24) C(25) 1.510(17) no
C(26) C(27) 1.532(16) no
C(27) C(28) 1.53(2) no
